data_7156179
loop_
_publ_author_name
'Vorobyeva, Daria V.'
'Vinogradov, Mikhail M.'
'Nelyubina, Yulia V.'
'Loginov, Dmitry A.'
'Peregudov, Alexander S.'
'Osipov, Sergey N.'

_publ_section_title
;
 Rhodium(iii)-catalyzed CF<sub>3</sub>-carbenoid C-H functionalization of
 6-arylpurines.
;
_journal_issue 16
_journal_name_full 'Organic &amp; biomolecular chemistry'
_journal_page_first 2966
_journal_page_last 2974
_journal_paper_doi 10.1039/c8ob00645h
_journal_volume 16
_journal_year 2018
_chemical_formula_moiety 'C21 H24 N4 O4'
_chemical_formula_sum 'C21 H24 N4 O4'
_chemical_formula_weight 396.44
_space_group_crystal_system monoclinic
_space_group_IT_number 14
_space_group_name_Hall '-P 2yn'
_space_group_name_H-M_alt 'P 1 21/n 1'
_symmetry_space_group_name_Hall '-P 2yn'
_symmetry_space_group_name_H-M 'P 1 21/n 1'
_atom_sites_solution_hydrogens geom
_audit_creation_method SHELXL-2014/6
_audit_update_record
;
2018-03-01 deposited with the CCDC.
2018-03-28 downloaded from the CCDC.
;
_cell_angle_alpha 90
_cell_angle_beta 100.750(2)
_cell_angle_gamma 90
_cell_formula_units_Z 4
_cell_length_a 9.7486(10)
_cell_length_b 10.5135(11)
_cell_length_c 19.312(2)
_cell_measurement_reflns_used 3522
_cell_measurement_temperature 120(2)
_cell_measurement_theta_max 30
_cell_measurement_theta_min 3
_cell_volume 1944.6(3)
_computing_cell_refinement 'APEX2 (Bruker, 2005)'
_computing_data_collection 'APEX2 (Bruker, 2005)'
_computing_data_reduction 'APEX2 (Bruker, 2005)'
_computing_molecular_graphics 'SHELXL-2014/6 (Sheldrick, 2014)'
_computing_publication_material 'SHELXL-2014/6 (Sheldrick, 2014)'
_computing_structure_refinement 'SHELXL-2014/6 (Sheldrick, 2014)'
_computing_structure_solution 'APEX2 (Bruker, 2005)'
_diffrn_ambient_temperature 120(2)
_diffrn_measured_fraction_theta_full 1.000
_diffrn_measured_fraction_theta_max 0.998
_diffrn_measurement_device_type 'Bruker APEX2 CCD area detector'
_diffrn_measurement_method 'phi and omega scans'
_diffrn_radiation_type MoK\a
_diffrn_radiation_wavelength 0.71073
_diffrn_reflns_av_R_equivalents 0.0464
_diffrn_reflns_av_unetI/netI 0.0396
_diffrn_reflns_Laue_measured_fraction_full 1.000
_diffrn_reflns_Laue_measured_fraction_max 0.998
_diffrn_reflns_limit_h_max 13
_diffrn_reflns_limit_h_min -13
_diffrn_reflns_limit_k_max 15
_diffrn_reflns_limit_k_min -14
_diffrn_reflns_limit_l_max 27
_diffrn_reflns_limit_l_min -27
_diffrn_reflns_number 25772
_diffrn_reflns_point_group_measured_fraction_full 1.000
_diffrn_reflns_point_group_measured_fraction_max 0.998
_diffrn_reflns_theta_full 25.242
_diffrn_reflns_theta_max 30.717
_diffrn_reflns_theta_min 2.147
_exptl_absorpt_coefficient_mu 0.096
_exptl_absorpt_correction_T_max 0.7461
_exptl_absorpt_correction_T_min 0.6699
_exptl_absorpt_correction_type multi-scan
_exptl_absorpt_process_details 'APEX2 (Bruker, 2005)'
_exptl_crystal_colour pink
_exptl_crystal_density_diffrn 1.354
_exptl_crystal_description prism
_exptl_crystal_F_000 840
_exptl_crystal_size_max 0.300
_exptl_crystal_size_mid 0.250
_exptl_crystal_size_min 0.250
_refine_diff_density_max 0.388
_refine_diff_density_min -0.322
_refine_diff_density_rms 0.066
_refine_ls_extinction_method none
_refine_ls_goodness_of_fit_ref 1.007
_refine_ls_hydrogen_treatment constr
_refine_ls_matrix_type full
_refine_ls_number_parameters 266
_refine_ls_number_reflns 6036
_refine_ls_number_restraints 0
_refine_ls_restrained_S_all 1.007
_refine_ls_R_factor_all 0.0598
_refine_ls_R_factor_gt 0.0460
_refine_ls_shift/su_max 0.001
_refine_ls_shift/su_mean 0.000
_refine_ls_structure_factor_coef Fsqd
_refine_ls_weighting_details 'w=1/[\s^2^(Fo^2^)+(0.0600P)^2^+0.5000P] where P=(Fo^2^+2Fc^2^)/3'
_refine_ls_weighting_scheme calc
_refine_ls_wR_factor_gt 0.1092
_refine_ls_wR_factor_ref 0.1180
_reflns_Friedel_coverage 0.000
_reflns_number_gt 4931
_reflns_number_total 6036
_reflns_threshold_expression 'I > 2\s(I)'
_cod_data_source_file c8ob00645h2.cif
_cod_data_source_block a_CCDC1
_cod_depositor_comments 'Adding full bibliography for 7156178--7156179.cif.'
_cod_original_cell_volume 1944.6(4)
_cod_database_code 7156179
_shelx_space_group_comment
;
The symmetry employed for this shelxl refinement is uniquely defined
by the following loop, which should always be used as a source of
symmetry information in preference to the above space-group names.
They are only intended as comments.
;
_shelx_estimated_absorpt_t_min 0.972
_shelx_estimated_absorpt_t_max 0.976
_shelxl_version_number 2014/6

loop_
_space_group_symop_operation_xyz
'x, y, z'
'-x+1/2, y+1/2, -z+1/2'
'-x, -y, -z'
'x-1/2, -y-1/2, z-1/2'

loop_
_atom_site_label
_atom_site_type_symbol
_atom_site_fract_x
_atom_site_fract_y
_atom_site_fract_z
_atom_site_U_iso_or_equiv
_atom_site_adp_type
_atom_site_occupancy
_atom_site_site_symmetry_order
_atom_site_calc_flag
_atom_site_refinement_flags_posn
_atom_site_refinement_flags_adp
O1 O 0.28166(10) 0.42076(9) 0.30040(5) 0.0230(2) Uani 1 1 d . .
O2 O 0.45502(9) 0.51177(8) 0.37846(4) 0.01747(17) Uani 1 1 d . .
O3 O 0.54236(9) 0.21850(8) 0.33119(4) 0.02058(19) Uani 1 1 d . .
O4 O 0.57515(9) 0.16744(8) 0.44659(4) 0.01779(18) Uani 1 1 d . .
N1 N 0.21332(10) 0.46883(9) 0.46653(5) 0.01478(19) Uani 1 1 d . .
N2 N 0.19412(10) 0.58644(9) 0.57162(5) 0.01628(19) Uani 1 1 d . .
N3 N 0.11320(10) 0.45370(9) 0.65950(5) 0.01506(19) Uani 1 1 d . .
N4 N 0.08731(11) 0.26749(9) 0.59961(5) 0.0183(2) Uani 1 1 d . .
C1 C 0.16526(11) 0.24360(10) 0.44781(5) 0.0121(2) Uani 1 1 d . .
C2 C 0.05844(11) 0.15553(10) 0.44974(6) 0.0140(2) Uani 1 1 d . .
H2A H -0.0061 0.1700 0.4802 0.017 Uiso 1 1 calc R U
C3 C 0.04532(12) 0.04741(11) 0.40789(6) 0.0158(2) Uani 1 1 d . .
H3A H -0.0266 -0.0125 0.4103 0.019 Uiso 1 1 calc R U
C4 C 0.13788(12) 0.02737(11) 0.36247(6) 0.0164(2) Uani 1 1 d . .
H4A H 0.1278 -0.0452 0.3326 0.020 Uiso 1 1 calc R U
C5 C 0.24552(12) 0.11342(11) 0.36054(6) 0.0153(2) Uani 1 1 d . .
H5A H 0.3083 0.0987 0.3292 0.018 Uiso 1 1 calc R U
C6 C 0.26295(11) 0.22090(10) 0.40371(5) 0.0121(2) Uani 1 1 d . .
C7 C 0.17039(11) 0.35944(10) 0.49206(5) 0.0121(2) Uani 1 1 d . .
C8 C 0.22183(13) 0.57386(11) 0.50680(6) 0.0170(2) Uani 1 1 d . .
H8A H 0.2514 0.6490 0.4865 0.020 Uiso 1 1 calc R U
C9 C 0.15026(11) 0.47740(10) 0.59538(6) 0.0134(2) Uani 1 1 d . .
C10 C 0.07784(13) 0.32776(11) 0.65823(6) 0.0182(2) Uani 1 1 d . .
H10A H 0.0486 0.2868 0.6968 0.022 Uiso 1 1 calc R U
C11 C 0.13381(11) 0.36115(10) 0.55869(6) 0.0134(2) Uani 1 1 d . .
C12 C 0.13499(12) 0.53299(11) 0.72358(6) 0.0159(2) Uani 1 1 d . .
H12A H 0.0851 0.4913 0.7583 0.019 Uiso 1 1 calc R U
C13 C 0.07414(15) 0.66476(13) 0.70890(7) 0.0256(3) Uani 1 1 d . .
H13A H 0.0865 0.7132 0.7530 0.038 Uiso 1 1 calc R U
H13B H -0.0256 0.6580 0.6888 0.038 Uiso 1 1 calc R U
H13C H 0.1221 0.7084 0.6754 0.038 Uiso 1 1 calc R U
C14 C 0.28967(13) 0.53576(13) 0.75566(7) 0.0229(3) Uani 1 1 d . .
H14A H 0.3040 0.5849 0.7996 0.034 Uiso 1 1 calc R U
H14B H 0.3413 0.5755 0.7225 0.034 Uiso 1 1 calc R U
H14C H 0.3234 0.4487 0.7657 0.034 Uiso 1 1 calc R U
C15 C 0.39008(11) 0.30636(10) 0.40556(5) 0.0126(2) Uani 1 1 d . .
H15A H 0.4181 0.3407 0.4544 0.015 Uiso 1 1 calc R U
C16 C 0.36490(12) 0.41823(11) 0.35475(6) 0.0150(2) Uani 1 1 d . .
C17 C 0.44818(13) 0.62438(11) 0.33426(7) 0.0205(2) Uani 1 1 d . .
H17A H 0.4314 0.5983 0.2841 0.025 Uiso 1 1 calc R U
H17B H 0.5388 0.6695 0.3446 0.025 Uiso 1 1 calc R U
C18 C 0.33394(16) 0.71331(13) 0.34618(8) 0.0303(3) Uani 1 1 d . .
H18A H 0.3282 0.7850 0.3133 0.045 Uiso 1 1 calc R U
H18B H 0.3545 0.7452 0.3947 0.045 Uiso 1 1 calc R U
H18C H 0.2447 0.6677 0.3383 0.045 Uiso 1 1 calc R U
C19 C 0.51135(11) 0.22788(10) 0.38855(6) 0.0141(2) Uani 1 1 d . .
C20 C 0.68286(13) 0.07563(12) 0.43750(7) 0.0229(3) Uani 1 1 d . .
H20A H 0.7519 0.0682 0.4819 0.028 Uiso 1 1 calc R U
H20B H 0.7323 0.1055 0.4002 0.028 Uiso 1 1 calc R U
C21 C 0.61803(15) -0.05246(12) 0.41756(7) 0.0245(3) Uani 1 1 d . .
H21A H 0.6913 -0.1136 0.4123 0.037 Uiso 1 1 calc R U
H21B H 0.5516 -0.0453 0.3729 0.037 Uiso 1 1 calc R U
H21C H 0.5690 -0.0818 0.4545 0.037 Uiso 1 1 calc R U

loop_
_atom_site_aniso_label
_atom_site_aniso_U_11
_atom_site_aniso_U_22
_atom_site_aniso_U_33
_atom_site_aniso_U_23
_atom_site_aniso_U_13
_atom_site_aniso_U_12
O1 0.0286(5) 0.0218(4) 0.0167(4) 0.0031(3) -0.0009(3) -0.0037(4)
O2 0.0193(4) 0.0132(4) 0.0197(4) 0.0035(3) 0.0030(3) -0.0033(3)
O3 0.0239(4) 0.0222(4) 0.0181(4) -0.0009(3) 0.0102(3) 0.0012(3)
O4 0.0163(4) 0.0196(4) 0.0173(4) 0.0011(3) 0.0027(3) 0.0040(3)
N1 0.0170(4) 0.0131(4) 0.0150(4) -0.0007(3) 0.0049(3) -0.0014(3)
N2 0.0205(5) 0.0134(4) 0.0157(4) -0.0020(3) 0.0054(4) -0.0013(4)
N3 0.0205(5) 0.0142(4) 0.0113(4) -0.0016(3) 0.0049(3) -0.0008(4)
N4 0.0275(5) 0.0148(5) 0.0143(4) -0.0006(4) 0.0082(4) -0.0026(4)
C1 0.0144(5) 0.0118(5) 0.0098(4) -0.0002(4) 0.0016(4) 0.0002(4)
C2 0.0144(5) 0.0150(5) 0.0127(5) 0.0003(4) 0.0028(4) -0.0012(4)
C3 0.0166(5) 0.0141(5) 0.0156(5) 0.0001(4) 0.0003(4) -0.0031(4)
C4 0.0196(5) 0.0128(5) 0.0155(5) -0.0036(4) 0.0000(4) -0.0006(4)
C5 0.0171(5) 0.0150(5) 0.0141(5) -0.0027(4) 0.0036(4) 0.0005(4)
C6 0.0134(5) 0.0122(5) 0.0104(4) 0.0005(4) 0.0015(4) 0.0006(4)
C7 0.0122(5) 0.0125(5) 0.0116(5) -0.0006(4) 0.0022(4) 0.0001(4)
C8 0.0226(6) 0.0125(5) 0.0172(5) -0.0003(4) 0.0074(4) -0.0019(4)
C9 0.0148(5) 0.0134(5) 0.0118(5) -0.0013(4) 0.0025(4) 0.0006(4)
C10 0.0258(6) 0.0155(5) 0.0147(5) 0.0005(4) 0.0072(4) -0.0014(4)
C11 0.0153(5) 0.0123(5) 0.0125(5) -0.0002(4) 0.0027(4) -0.0006(4)
C12 0.0213(5) 0.0159(5) 0.0113(5) -0.0033(4) 0.0047(4) 0.0011(4)
C13 0.0345(7) 0.0222(6) 0.0194(6) -0.0041(5) 0.0031(5) 0.0119(5)
C14 0.0239(6) 0.0237(6) 0.0191(6) -0.0036(5) -0.0013(5) 0.0035(5)
C15 0.0150(5) 0.0115(5) 0.0118(5) -0.0005(4) 0.0039(4) -0.0006(4)
C16 0.0171(5) 0.0138(5) 0.0150(5) -0.0007(4) 0.0054(4) -0.0005(4)
C17 0.0261(6) 0.0145(5) 0.0226(6) 0.0057(4) 0.0087(5) -0.0023(4)
C18 0.0375(8) 0.0186(6) 0.0383(8) 0.0086(5) 0.0162(6) 0.0064(6)
C19 0.0149(5) 0.0124(5) 0.0155(5) -0.0006(4) 0.0039(4) -0.0021(4)
C20 0.0170(6) 0.0242(6) 0.0276(6) 0.0018(5) 0.0041(5) 0.0083(5)
C21 0.0311(7) 0.0194(6) 0.0248(6) 0.0049(5) 0.0096(5) 0.0082(5)

loop_
_atom_type_symbol
_atom_type_description
_atom_type_scat_dispersion_real
_atom_type_scat_dispersion_imag
_atom_type_scat_source
C C 0.0033 0.0016 'International Tables Vol C Tables 4.2.6.8 and 6.1.1.4'
H H 0.0000 0.0000 'International Tables Vol C Tables 4.2.6.8 and 6.1.1.4'
N N 0.0061 0.0033 'International Tables Vol C Tables 4.2.6.8 and 6.1.1.4'
O O 0.0106 0.0060 'International Tables Vol C Tables 4.2.6.8 and 6.1.1.4'

loop_
_geom_angle_atom_site_label_1
_geom_angle_atom_site_label_2
_geom_angle_atom_site_label_3
_geom_angle
C16 O2 C17 116.18(9)
C19 O4 C20 116.47(9)
C8 N1 C7 118.61(10)
C9 N2 C8 111.78(9)
C10 N3 C9 105.48(9)
C10 N3 C12 123.99(9)
C9 N3 C12 129.21(10)
C10 N4 C11 103.33(10)
C2 C1 C6 119.57(10)
C2 C1 C7 118.25(9)
C6 C1 C7 122.17(10)
C3 C2 C1 121.00(10)
C3 C2 H2A 119.5
C1 C2 H2A 119.5
C2 C3 C4 119.54(10)
C2 C3 H3A 120.2
C4 C3 H3A 120.2
C3 C4 C5 120.08(10)
C3 C4 H4A 120.0
C5 C4 H4A 120.0
C4 C5 C6 121.25(10)
C4 C5 H5A 119.4
C6 C5 H5A 119.4
C5 C6 C1 118.47(10)
C5 C6 C15 119.90(9)
C1 C6 C15 121.53(9)
N1 C7 C11 118.39(10)
N1 C7 C1 117.97(9)
C11 C7 C1 123.63(10)
N2 C8 N1 128.48(10)
N2 C8 H8A 115.8
N1 C8 H8A 115.8
N2 C9 N3 128.31(10)
N2 C9 C11 125.93(10)
N3 C9 C11 105.76(9)
N4 C10 N3 115.08(10)
N4 C10 H10A 122.5
N3 C10 H10A 122.5
N4 C11 C7 132.86(10)
N4 C11 C9 110.35(9)
C7 C11 C9 116.75(10)
N3 C12 C13 111.75(9)
N3 C12 C14 109.25(9)
C13 C12 C14 112.54(11)
N3 C12 H12A 107.7
C13 C12 H12A 107.7
C14 C12 H12A 107.7
C12 C13 H13A 109.5
C12 C13 H13B 109.5
H13A C13 H13B 109.5
C12 C13 H13C 109.5
H13A C13 H13C 109.5
H13B C13 H13C 109.5
C12 C14 H14A 109.5
C12 C14 H14B 109.5
H14A C14 H14B 109.5
C12 C14 H14C 109.5
H14A C14 H14C 109.5
H14B C14 H14C 109.5
C16 C15 C6 114.04(9)
C16 C15 C19 108.49(9)
C6 C15 C19 109.57(9)
C16 C15 H15A 108.2
C6 C15 H15A 108.2
C19 C15 H15A 108.2
O1 C16 O2 125.09(11)
O1 C16 C15 125.58(10)
O2 C16 C15 109.26(9)
O2 C17 C18 111.75(10)
O2 C17 H17A 109.3
C18 C17 H17A 109.3
O2 C17 H17B 109.3
C18 C17 H17B 109.3
H17A C17 H17B 107.9
C17 C18 H18A 109.5
C17 C18 H18B 109.5
H18A C18 H18B 109.5
C17 C18 H18C 109.5
H18A C18 H18C 109.5
H18B C18 H18C 109.5
O3 C19 O4 125.06(11)
O3 C19 C15 125.37(10)
O4 C19 C15 109.53(9)
O4 C20 C21 110.16(10)
O4 C20 H20A 109.6
C21 C20 H20A 109.6
O4 C20 H20B 109.6
C21 C20 H20B 109.6
H20A C20 H20B 108.1
C20 C21 H21A 109.5
C20 C21 H21B 109.5
H21A C21 H21B 109.5
C20 C21 H21C 109.5
H21A C21 H21C 109.5
H21B C21 H21C 109.5

loop_
_geom_bond_atom_site_label_1
_geom_bond_atom_site_label_2
_geom_bond_distance
O1 C16 1.2013(14)
O2 C16 1.3412(14)
O2 C17 1.4537(14)
O3 C19 1.2055(14)
O4 C19 1.3368(14)
O4 C20 1.4608(14)
N1 C8 1.3443(14)
N1 C7 1.3484(14)
N2 C9 1.3345(14)
N2 C8 1.3355(15)
N3 C10 1.3673(15)
N3 C9 1.3758(14)
N3 C12 1.4742(14)
N4 C10 1.3156(15)
N4 C11 1.3903(14)
C1 C2 1.3992(15)
C1 C6 1.4112(15)
C1 C7 1.4833(14)
C2 C3 1.3867(15)
C2 H2A 0.9500
C3 C4 1.3868(16)
C3 H3A 0.9500
C4 C5 1.3913(16)
C4 H4A 0.9500
C5 C6 1.3958(15)
C5 H5A 0.9500
C6 C15 1.5257(15)
C7 C11 1.3980(15)
C8 H8A 0.9500
C9 C11 1.4068(15)
C10 H10A 0.9500
C12 C13 1.5129(17)
C12 C14 1.5199(17)
C12 H12A 1.0000
C13 H13A 0.9800
C13 H13B 0.9800
C13 H13C 0.9800
C14 H14A 0.9800
C14 H14B 0.9800
C14 H14C 0.9800
C15 C16 1.5221(15)
C15 C19 1.5269(15)
C15 H15A 1.0000
C17 C18 1.5043(19)
C17 H17A 0.9900
C17 H17B 0.9900
C18 H18A 0.9800
C18 H18B 0.9800
C18 H18C 0.9800
C20 C21 1.5068(19)
C20 H20A 0.9900
C20 H20B 0.9900
C21 H21A 0.9800
C21 H21B 0.9800
C21 H21C 0.9800

loop_
_geom_torsion_atom_site_label_1
_geom_torsion_atom_site_label_2
_geom_torsion_atom_site_label_3
_geom_torsion_atom_site_label_4
_geom_torsion
C6 C1 C2 C3 -1.31(16)
C7 C1 C2 C3 177.91(10)
C1 C2 C3 C4 -1.20(17)
C2 C3 C4 C5 1.88(17)
C3 C4 C5 C6 -0.02(17)
C4 C5 C6 C1 -2.46(16)
C4 C5 C6 C15 174.04(10)
C2 C1 C6 C5 3.10(15)
C7 C1 C6 C5 -176.09(10)
C2 C1 C6 C15 -173.34(10)
C7 C1 C6 C15 7.47(15)
C8 N1 C7 C11 1.38(16)
C8 N1 C7 C1 -178.35(10)
C2 C1 C7 N1 -144.77(10)
C6 C1 C7 N1 34.43(15)
C2 C1 C7 C11 35.51(15)
C6 C1 C7 C11 -145.30(11)
C9 N2 C8 N1 -1.45(18)
C7 N1 C8 N2 0.73(19)
C8 N2 C9 N3 179.50(11)
C8 N2 C9 C11 0.09(16)
C10 N3 C9 N2 -179.29(12)
C12 N3 C9 N2 -12.22(19)
C10 N3 C9 C11 0.21(12)
C12 N3 C9 C11 167.28(11)
C11 N4 C10 N3 0.43(14)
C9 N3 C10 N4 -0.42(14)
C12 N3 C10 N4 -168.35(11)
C10 N4 C11 C7 176.99(12)
C10 N4 C11 C9 -0.27(13)
N1 C7 C11 N4 -179.59(11)
C1 C7 C11 N4 0.13(19)
N1 C7 C11 C9 -2.48(15)
C1 C7 C11 C9 177.25(10)
N2 C9 C11 N4 179.55(11)
N3 C9 C11 N4 0.03(13)
N2 C9 C11 C7 1.80(17)
N3 C9 C11 C7 -177.72(9)
C10 N3 C12 C13 -139.72(12)
C9 N3 C12 C13 55.36(16)
C10 N3 C12 C14 95.07(13)
C9 N3 C12 C14 -69.85(15)
C5 C6 C15 C16 93.64(12)
C1 C6 C15 C16 -89.96(12)
C5 C6 C15 C19 -28.16(13)
C1 C6 C15 C19 148.23(10)
C17 O2 C16 O1 0.67(17)
C17 O2 C16 C15 177.76(9)
C6 C15 C16 O1 -27.68(16)
C19 C15 C16 O1 94.72(13)
C6 C15 C16 O2 155.24(9)
C19 C15 C16 O2 -82.36(11)
C16 O2 C17 C18 82.28(13)
C20 O4 C19 O3 -5.23(16)
C20 O4 C19 C15 172.64(9)
C16 C15 C19 O3 -29.23(15)
C6 C15 C19 O3 95.85(13)
C16 C15 C19 O4 152.91(9)
C6 C15 C19 O4 -82.01(11)
C19 O4 C20 C21 -86.56(13)
